data_1010390
loop_
_publ_author_name
'Rogers, M T'
'Helmholz, L'

_publ_section_title
;
A Redetermination of the Parameters in Ammonium Bifluoride
;
_journal_coden_ASTM JACSAT
_journal_name_full 'Journal of the American Chemical Society'
_journal_page_first 1533
_journal_page_last 1536
_journal_paper_doi 10.1021/ja01863a057
_journal_volume 62
_journal_year 1940
_chemical_formula_structural 'N H4 H F2'
_chemical_formula_sum 'F2 H5 N'
_chemical_name_systematic 'Ammonium hydrogen fluoride'
_space_group_IT_number 53
_symmetry_cell_setting orthorhombic
_symmetry_Int_Tables_number 53
_symmetry_space_group_name_Hall '-P 2ab 2'
_symmetry_space_group_name_H-M 'P m a n'
_cell_angle_alpha 90
_cell_angle_beta 90
_cell_angle_gamma 90
_cell_formula_units_Z 4
_cell_length_a 8.426(20)
_cell_length_b 8.18(2)
_cell_length_c 3.69(5)
_cell_volume 254.3
_cod_original_formula_sum 'H5 F2 N'
_cod_database_code 1010390

loop_
_symmetry_equiv_pos_as_xyz
x,y,z
x,-y,-z
1/2-x,1/2-y,z
1/2-x,1/2+y,-z
-x,-y,-z
-x,y,z
1/2+x,1/2+y,-z
1/2+x,1/2-y,z

loop_
_atom_site_label
_atom_site_type_symbol
_atom_site_symmetry_multiplicity
_atom_site_Wyckoff_symbol
_atom_site_fract_x
_atom_site_fract_y
_atom_site_fract_z
_atom_site_occupancy
_atom_site_attached_hydrogens
_atom_site_calc_flag
N1 N3- 4 g 0.25 0.25 0.460(5) 1. 4 d
F1 F1- 4 e 0.137(2) 0. 0. 1. 0 d
F2 F1- 4 h 0. 0.371(2) 0.869(3) 1. 0 d
H1 H1+ 2 a 0. 0. 0. 1. 0 d
H2 H1+ 2 b 0.5 0. 0. 1. 0 d

loop_
_atom_type_symbol
_atom_type_oxidation_number
N3- -3.000
F1- -1.000
H1+ 1.000
